data_7229319
loop_
_publ_author_name
'Qin, Qian'
'Mague, Joel T.'
'Moses, Khadija Z.'
'Carnicom, Elizabeth M.'
'Cava, Robert J.'

_publ_section_title
;
 Structure and Characterization of Charge Transfer Complexes of
 Benzo[1,2-b:3,4-b&#x2019;:5,6-b&#x201D;]trithiophene [C3h-BTT]
;
_journal_name_full CrystEngComm
_journal_paper_doi 10.1039/C7CE01471F
_journal_year 2017
_chemical_formula_moiety 'C12 H6 S3, C6 H14 O2'
_chemical_formula_sum 'C18 H6 Cl4 O2 S3'
_chemical_formula_weight 492.21
_space_group_crystal_system monoclinic
_space_group_IT_number 14
_space_group_name_Hall '-P 2ybc'
_space_group_name_H-M_alt 'P 1 21/c 1'
_symmetry_space_group_name_Hall '-P 2ybc'
_symmetry_space_group_name_H-M 'P 1 21/c 1'
_atom_sites_solution_hydrogens geom
_atom_sites_solution_primary direct
_atom_sites_solution_secondary difmap
_audit_creation_method SHELXL-2014/7
_audit_update_record
;
2017-08-01 deposited with the CCDC.
2017-10-13 downloaded from the CCDC.
;
_cell_angle_alpha 90
_cell_angle_beta 108.381(1)
_cell_angle_gamma 90
_cell_formula_units_Z 4
_cell_length_a 14.6914(5)
_cell_length_b 8.1203(3)
_cell_length_c 16.3822(5)
_cell_measurement_reflns_used 9941
_cell_measurement_temperature 150(2)
_cell_measurement_theta_max 74.6922
_cell_measurement_theta_min 2.8424
_cell_volume 1854.66(11)
_computing_cell_refinement '<i>SAINT</i> (Bruker, 2016)'
_computing_data_collection '<i>APEX3</i> (Bruker, 2016)'
_computing_data_reduction '<i>SAINT</i>  (Bruker, 2016)'
_computing_molecular_graphics '<i>DIAMOND</i> (Brandenburg & Putz, 2012)'
_computing_publication_material '<i>SHELXTL</i> (Bruker, 2016)'
_computing_structure_refinement '<i>SHELXL 2014/7</i> (Sheldrick, 2015<i>b</i>)'
_computing_structure_solution '<i>SHELXT</i> (Sheldrick, 2015<i>a</i>)'
_diffrn_ambient_temperature 150(2)
_diffrn_detector_area_resol_mean 10.4167
_diffrn_measured_fraction_theta_full 0.984
_diffrn_measured_fraction_theta_max 0.962
_diffrn_measurement_device_type 'Bruker D8 VENTURE PHOTON 100 CMOS'
_diffrn_measurement_method '\w scans'
_diffrn_radiation_monochromator mirror
_diffrn_radiation_type CuK\a
_diffrn_radiation_wavelength 1.54178
_diffrn_reflns_av_R_equivalents 0.0285
_diffrn_reflns_av_unetI/netI 0.0258
_diffrn_reflns_Laue_measured_fraction_full 0.984
_diffrn_reflns_Laue_measured_fraction_max 0.962
_diffrn_reflns_limit_h_max 18
_diffrn_reflns_limit_h_min -17
_diffrn_reflns_limit_k_max 10
_diffrn_reflns_limit_k_min -10
_diffrn_reflns_limit_l_max 19
_diffrn_reflns_limit_l_min -19
_diffrn_reflns_number 13630
_diffrn_reflns_point_group_measured_fraction_full 0.984
_diffrn_reflns_point_group_measured_fraction_max 0.962
_diffrn_reflns_theta_full 68.000
_diffrn_reflns_theta_max 74.683
_diffrn_reflns_theta_min 3.170
_diffrn_source 'INCOATEC I\mS micro--focus source'
_exptl_absorpt_coefficient_mu 9.080
_exptl_absorpt_correction_T_max 0.41
_exptl_absorpt_correction_T_min 0.29
_exptl_absorpt_correction_type multi-scan
_exptl_absorpt_process_details '<i>SADABS</i> (Bruker, 2016)'
_exptl_crystal_colour 'intense orange'
_exptl_crystal_density_diffrn 1.763
_exptl_crystal_density_method 'not measured'
_exptl_crystal_description block
_exptl_crystal_F_000 984
_exptl_crystal_recrystallization_method 'Re-crystallisation from solvent: acetonitrile'
_exptl_crystal_size_max 0.237
_exptl_crystal_size_mid 0.162
_exptl_crystal_size_min 0.119
_refine_diff_density_max 0.486
_refine_diff_density_min -0.613
_refine_diff_density_rms 0.094
_refine_ls_extinction_method none
_refine_ls_goodness_of_fit_ref 1.065
_refine_ls_hydrogen_treatment constr
_refine_ls_matrix_type full
_refine_ls_number_parameters 244
_refine_ls_number_reflns 3660
_refine_ls_number_restraints 0
_refine_ls_restrained_S_all 1.065
_refine_ls_R_factor_all 0.0404
_refine_ls_R_factor_gt 0.0389
_refine_ls_shift/su_max 0.000
_refine_ls_shift/su_mean 0.000
_refine_ls_structure_factor_coef Fsqd
_refine_ls_weighting_details 'w=1/[\s^2^(Fo^2^)+(0.0592P)^2^+2.6854P] where P=(Fo^2^+2Fc^2^)/3'
_refine_ls_weighting_scheme calc
_refine_ls_wR_factor_gt 0.1043
_refine_ls_wR_factor_ref 0.1057
_reflns_Friedel_coverage 0.000
_reflns_number_gt 3480
_reflns_number_total 3660
_reflns_threshold_expression 'I > 2\s(I)'
_cod_data_source_file c7ce01471f1.cif
_cod_data_source_block RAP122_0m
_cod_database_code 7229319
_shelx_shelxl_version_number 2014/7
_shelx_space_group_comment
;
The symmetry employed for this shelxl refinement is uniquely defined
by the following loop, which should always be used as a source of
symmetry information in preference to the above space-group names.
They are only intended as comments.
;
_shelx_estimated_absorpt_t_min 0.222
_shelx_estimated_absorpt_t_max 0.411

loop_
_space_group_symop_operation_xyz
'x, y, z'
'-x, y+1/2, -z+1/2'
'-x, -y, -z'
'x, -y-1/2, z-1/2'

loop_
_atom_site_label
_atom_site_type_symbol
_atom_site_fract_x
_atom_site_fract_y
_atom_site_fract_z
_atom_site_U_iso_or_equiv
_atom_site_adp_type
_atom_site_occupancy
_atom_site_site_symmetry_order
_atom_site_calc_flag
_atom_site_refinement_flags_posn
_atom_site_refinement_flags_adp
Cl1 Cl 0.53198(4) 0.19221(7) 0.39646(4) 0.02643(16) Uani 1 1 d . .
Cl2 Cl 0.41062(5) 0.49883(8) 0.29898(4) 0.03107(17) Uani 1 1 d . .
O1 O 0.60581(14) 0.2488(2) 0.58107(13) 0.0291(4) Uani 1 1 d . .
C1 C 0.55672(17) 0.3617(3) 0.54418(17) 0.0201(5) Uani 1 1 d . .
C2 C 0.51218(17) 0.3623(3) 0.44900(17) 0.0194(5) Uani 1 1 d . .
C3 C 0.46043(17) 0.4908(3) 0.40785(16) 0.0202(5) Uani 1 1 d . .
S1 S 0.14833(5) 0.59497(8) 0.30410(4) 0.02452(16) Uani 1 1 d . .
S2 S 0.23309(4) 0.76115(7) 0.63845(4) 0.02157(15) Uani 1 1 d . .
S3 S 0.34504(5) 0.17282(8) 0.55082(5) 0.02833(17) Uani 1 1 d . .
C7 C 0.20157(16) 0.5359(3) 0.40958(15) 0.0157(4) Uani 1 1 d . .
C8 C 0.19485(16) 0.6598(3) 0.46700(15) 0.0152(4) Uani 1 1 d . .
C9 C 0.23486(16) 0.6292(3) 0.55645(15) 0.0156(4) Uani 1 1 d . .
C10 C 0.28212(16) 0.4823(3) 0.58802(15) 0.0169(5) Uani 1 1 d . .
C11 C 0.28947(16) 0.3616(3) 0.52757(16) 0.0173(5) Uani 1 1 d . .
C12 C 0.24919(16) 0.3842(3) 0.43880(16) 0.0165(5) Uani 1 1 d . .
C13 C 0.1182(2) 0.7836(3) 0.33571(18) 0.0251(5) Uani 1 1 d . .
H13 H 0.0850 0.8652 0.2959 0.030 Uiso 1 1 calc R U
C14 C 0.14599(16) 0.8069(3) 0.42318(16) 0.0169(5) Uani 1 1 d . .
H14 H 0.1350 0.9041 0.4510 0.020 Uiso 1 1 calc R U
C15 C 0.29430(19) 0.6210(3) 0.71470(17) 0.0249(5) Uani 1 1 d . .
H15 H 0.3110 0.6418 0.7747 0.030 Uiso 1 1 calc R U
C16 C 0.31722(17) 0.4766(3) 0.68210(17) 0.0234(5) Uani 1 1 d . .
H16 H 0.3507 0.3868 0.7155 0.028 Uiso 1 1 calc R U
C17 C 0.31375(19) 0.1219(3) 0.4439(2) 0.0287(6) Uani 1 1 d . .
H17 H 0.3300 0.0191 0.4245 0.034 Uiso 1 1 calc R U
C18 C 0.26328(17) 0.2416(3) 0.38849(18) 0.0194(5) Uani 1 1 d . .
H18 H 0.2411 0.2336 0.3275 0.023 Uiso 1 1 calc R U
Cl3 Cl 0.10138(4) 0.17224(7) 0.58358(4) 0.02318(15) Uani 1 1 d . .
Cl4 Cl 0.02441(4) 0.21380(7) 0.37977(4) 0.02190(15) Uani 1 1 d . .
O2 O 0.06523(13) 0.4655(2) 0.67018(11) 0.0241(4) Uani 1 1 d . .
C4 C 0.03560(17) 0.4812(3) 0.59335(16) 0.0183(5) Uani 1 1 d . .
C5 C 0.04611(16) 0.3468(3) 0.53419(16) 0.0172(5) Uani 1 1 d . .
C6 C 0.01357(16) 0.3645(3) 0.44862(16) 0.0167(5) Uani 1 1 d . .

loop_
_atom_site_aniso_label
_atom_site_aniso_U_11
_atom_site_aniso_U_22
_atom_site_aniso_U_33
_atom_site_aniso_U_23
_atom_site_aniso_U_13
_atom_site_aniso_U_12
Cl1 0.0277(3) 0.0194(3) 0.0327(4) -0.0056(2) 0.0102(3) 0.0076(2)
Cl2 0.0396(4) 0.0302(3) 0.0210(3) 0.0021(2) 0.0061(3) 0.0112(3)
O1 0.0321(10) 0.0190(9) 0.0315(11) 0.0038(8) 0.0034(8) 0.0116(7)
C1 0.0160(11) 0.0152(11) 0.0297(14) 0.0010(10) 0.0080(10) 0.0036(9)
C2 0.0176(11) 0.0157(11) 0.0266(13) -0.0014(9) 0.0092(9) 0.0028(9)
C3 0.0188(11) 0.0198(11) 0.0215(12) 0.0008(9) 0.0057(9) 0.0030(9)
S1 0.0344(3) 0.0231(3) 0.0181(3) 0.0019(2) 0.0111(2) 0.0005(2)
S2 0.0262(3) 0.0196(3) 0.0192(3) -0.0053(2) 0.0077(2) -0.0013(2)
S3 0.0282(3) 0.0159(3) 0.0405(4) 0.0023(2) 0.0101(3) 0.0072(2)
C7 0.0190(11) 0.0148(10) 0.0146(11) 0.0010(8) 0.0071(8) -0.0019(8)
C8 0.0169(11) 0.0111(10) 0.0195(12) 0.0004(8) 0.0088(9) -0.0015(8)
C9 0.0158(10) 0.0123(10) 0.0202(12) -0.0025(9) 0.0076(9) -0.0021(8)
C10 0.0158(11) 0.0177(11) 0.0165(12) 0.0001(9) 0.0040(9) -0.0004(9)
C11 0.0166(11) 0.0128(10) 0.0230(13) 0.0012(9) 0.0069(9) 0.0017(8)
C12 0.0176(11) 0.0124(10) 0.0232(12) -0.0044(9) 0.0115(9) -0.0024(8)
C13 0.0335(14) 0.0179(11) 0.0242(14) 0.0075(10) 0.0097(11) 0.0003(10)
C14 0.0165(11) 0.0156(11) 0.0197(12) 0.0087(9) 0.0074(9) 0.0016(8)
C15 0.0269(13) 0.0286(13) 0.0161(12) -0.0026(10) 0.0024(10) -0.0033(10)
C16 0.0182(12) 0.0278(13) 0.0225(13) -0.0061(10) 0.0040(9) -0.0029(10)
C17 0.0272(13) 0.0144(11) 0.0491(18) -0.0100(11) 0.0185(12) 0.0008(10)
C18 0.0164(11) 0.0114(10) 0.0322(14) -0.0044(9) 0.0102(10) -0.0022(8)
Cl3 0.0268(3) 0.0124(3) 0.0297(3) 0.0029(2) 0.0080(2) 0.0034(2)
Cl4 0.0250(3) 0.0148(3) 0.0257(3) -0.0084(2) 0.0075(2) -0.0001(2)
O2 0.0346(10) 0.0199(8) 0.0159(9) -0.0015(7) 0.0054(7) -0.0012(7)
C4 0.0186(11) 0.0135(11) 0.0238(13) -0.0022(9) 0.0080(9) -0.0048(9)
C5 0.0174(11) 0.0101(10) 0.0257(13) -0.0017(9) 0.0089(9) -0.0023(8)
C6 0.0169(11) 0.0111(10) 0.0239(12) -0.0028(9) 0.0089(9) -0.0027(8)

loop_
_atom_type_symbol
_atom_type_description
_atom_type_scat_dispersion_real
_atom_type_scat_dispersion_imag
_atom_type_scat_source
C C 0.0181 0.0091 'International Tables Vol C Tables 4.2.6.8 and 6.1.1.4'
H H 0.0000 0.0000 'International Tables Vol C Tables 4.2.6.8 and 6.1.1.4'
O O 0.0492 0.0322 'International Tables Vol C Tables 4.2.6.8 and 6.1.1.4'
S S 0.3331 0.5567 'International Tables Vol C Tables 4.2.6.8 and 6.1.1.4'
Cl Cl 0.3639 0.7018 'International Tables Vol C Tables 4.2.6.8 and 6.1.1.4'

loop_
_geom_angle_atom_site_label_1
_geom_angle_atom_site_label_2
_geom_angle_atom_site_label_3
_geom_angle
_geom_angle_site_symmetry_1
_geom_angle_site_symmetry_3
O1 C1 C2 121.6(2) . .
O1 C1 C3 121.3(2) . 3_666
C2 C1 C3 117.2(2) . 3_666
C3 C2 C1 121.4(2) . .
C3 C2 Cl1 122.5(2) . .
C1 C2 Cl1 116.05(18) . .
C2 C3 C1 121.4(2) . 3_666
C2 C3 Cl2 123.0(2) . .
C1 C3 Cl2 115.56(18) 3_666 .
C13 S1 C7 91.40(12) . .
C15 S2 C9 91.25(12) . .
C17 S3 C11 91.90(13) . .
C8 C7 C12 121.8(2) . .
C8 C7 S1 111.54(17) . .
C12 C7 S1 126.66(18) . .
C7 C8 C9 118.3(2) . .
C7 C8 C14 112.6(2) . .
C9 C8 C14 129.1(2) . .
C10 C9 C8 121.9(2) . .
C10 C9 S2 111.74(18) . .
C8 C9 S2 126.34(18) . .
C9 C10 C11 118.0(2) . .
C9 C10 C16 112.8(2) . .
C11 C10 C16 129.2(2) . .
C12 C11 C10 122.2(2) . .
C12 C11 S3 111.26(17) . .
C10 C11 S3 126.48(19) . .
C11 C12 C7 117.7(2) . .
C11 C12 C18 113.0(2) . .
C7 C12 C18 129.3(2) . .
C14 C13 S1 114.63(19) . .
C14 C13 H13 122.7 . .
S1 C13 H13 122.7 . .
C13 C14 C8 109.8(2) . .
C13 C14 H14 125.1 . .
C8 C14 H14 125.1 . .
C16 C15 S2 114.8(2) . .
C16 C15 H15 122.6 . .
S2 C15 H15 122.6 . .
C15 C16 C10 109.5(2) . .
C15 C16 H16 125.2 . .
C10 C16 H16 125.2 . .
C18 C17 S3 114.72(19) . .
C18 C17 H17 122.6 . .
S3 C17 H17 122.6 . .
C17 C18 C12 109.1(2) . .
C17 C18 H18 125.4 . .
C12 C18 H18 125.4 . .
O2 C4 C5 121.5(2) . .
O2 C4 C6 122.1(2) . 3_566
C5 C4 C6 116.4(2) . 3_566
C6 C5 C4 121.5(2) . .
C6 C5 Cl3 123.05(19) . .
C4 C5 Cl3 115.40(18) . .
C5 C6 C4 122.1(2) . 3_566
C5 C6 Cl4 122.59(19) . .
C4 C6 Cl4 115.34(18) 3_566 .

loop_
_geom_bond_atom_site_label_1
_geom_bond_atom_site_label_2
_geom_bond_distance
_geom_bond_site_symmetry_2
Cl1 C2 1.700(2) .
Cl2 C3 1.702(3) .
O1 C1 1.205(3) .
C1 C2 1.489(4) .
C1 C3 1.497(3) 3_666
C2 C3 1.341(3) .
C3 C1 1.497(3) 3_666
S1 C13 1.719(3) .
S1 C7 1.725(2) .
S2 C15 1.719(3) .
S2 C9 1.725(2) .
S3 C17 1.715(3) .
S3 C11 1.722(2) .
C7 C8 1.402(3) .
C7 C12 1.423(3) .
C8 C9 1.418(3) .
C8 C14 1.460(3) .
C9 C10 1.395(3) .
C10 C11 1.422(3) .
C10 C16 1.464(3) .
C11 C12 1.399(4) .
C12 C18 1.474(3) .
C13 C14 1.374(4) .
C13 H13 0.9500 .
C14 H14 0.9500 .
C15 C16 1.374(4) .
C15 H15 0.9500 .
C16 H16 0.9500 .
C17 C18 1.377(4) .
C17 H17 0.9500 .
C18 H18 0.9500 .
Cl3 C5 1.706(2) .
Cl4 C6 1.705(2) .
O2 C4 1.202(3) .
C4 C5 1.499(3) .
C4 C6 1.500(3) 3_566
C5 C6 1.338(4) .
C6 C4 1.501(3) 3_566

loop_
_geom_hbond_atom_site_label_D
_geom_hbond_atom_site_label_H
_geom_hbond_atom_site_label_A
_geom_hbond_distance_DH
_geom_hbond_distance_HA
_geom_hbond_distance_DA
_geom_hbond_angle_DHA
_geom_hbond_site_symmetry_A
C13 H13 O2 0.95 2.42 3.283(3) 151.7 4_575
C15 H15 O1 0.95 2.45 3.366(3) 161.4 2_656
C17 H17 O1 0.95 2.38 3.306(3) 163.4 3_656

loop_
_geom_torsion_atom_site_label_1
_geom_torsion_atom_site_label_2
_geom_torsion_atom_site_label_3
_geom_torsion_atom_site_label_4
_geom_torsion
_geom_torsion_site_symmetry_1
_geom_torsion_site_symmetry_4
O1 C1 C2 C3 -177.6(2) . .
C3 C1 C2 C3 1.2(4) 3_666 .
O1 C1 C2 Cl1 1.8(3) . .
C3 C1 C2 Cl1 -179.37(17) 3_666 .
C1 C2 C3 C1 -1.3(4) . 3_666
Cl1 C2 C3 C1 179.36(18) . 3_666
C1 C2 C3 Cl2 178.39(18) . .
Cl1 C2 C3 Cl2 -1.0(3) . .
C13 S1 C7 C8 0.51(18) . .
C13 S1 C7 C12 -178.2(2) . .
C12 C7 C8 C9 -1.7(3) . .
S1 C7 C8 C9 179.56(17) . .
C12 C7 C8 C14 178.0(2) . .
S1 C7 C8 C14 -0.7(2) . .
C7 C8 C9 C10 1.6(3) . .
C14 C8 C9 C10 -178.0(2) . .
C7 C8 C9 S2 -178.69(17) . .
C14 C8 C9 S2 1.7(4) . .
C15 S2 C9 C10 -0.40(18) . .
C15 S2 C9 C8 179.9(2) . .
C8 C9 C10 C11 0.0(3) . .
S2 C9 C10 C11 -179.78(17) . .
C8 C9 C10 C16 -179.7(2) . .
S2 C9 C10 C16 0.6(3) . .
C9 C10 C11 C12 -1.6(3) . .
C16 C10 C11 C12 178.0(2) . .
C9 C10 C11 S3 179.38(17) . .
C16 C10 C11 S3 -1.0(4) . .
C17 S3 C11 C12 -0.90(19) . .
C17 S3 C11 C10 178.2(2) . .
C10 C11 C12 C7 1.5(3) . .
S3 C11 C12 C7 -179.30(16) . .
C10 C11 C12 C18 -178.4(2) . .
S3 C11 C12 C18 0.8(3) . .
C8 C7 C12 C11 0.1(3) . .
S1 C7 C12 C11 178.72(18) . .
C8 C7 C12 C18 -179.9(2) . .
S1 C7 C12 C18 -1.3(4) . .
C7 S1 C13 C14 -0.1(2) . .
S1 C13 C14 C8 -0.2(3) . .
C7 C8 C14 C13 0.6(3) . .
C9 C8 C14 C13 -179.7(2) . .
C9 S2 C15 C16 0.1(2) . .
S2 C15 C16 C10 0.2(3) . .
C9 C10 C16 C15 -0.5(3) . .
C11 C10 C16 C15 179.9(2) . .
C11 S3 C17 C18 0.9(2) . .
S3 C17 C18 C12 -0.6(3) . .
C11 C12 C18 C17 -0.1(3) . .
C7 C12 C18 C17 179.9(2) . .
O2 C4 C5 C6 -179.6(2) . .
C6 C4 C5 C6 0.2(4) 3_566 .
O2 C4 C5 Cl3 0.6(3) . .
C6 C4 C5 Cl3 -179.50(16) 3_566 .
C4 C5 C6 C4 -0.2(4) . 3_566
Cl3 C5 C6 C4 179.46(17) . 3_566
C4 C5 C6 Cl4 -179.94(17) . .
Cl3 C5 C6 Cl4 -0.2(3) . .
